data_4111706
loop_
_publ_author_name
'Javier Vela'
'Jeremy M. Smith'
'Ying Yu'
'Nicole A. Ketterer'
'Christine J. Flaschenriem'
'Rene J. Lachicotte'
'Patrick L. Holland'

_publ_section_title
;
 Synthesis and Reactivity of Low-Coordinate Iron(II) Fluoride Complexes
 and Their Use in the Catalytic Hydrodefluorination of Fluorocarbons
;
_journal_name_full 'Journal of the American Chemical Society'
_journal_page_first 7857
_journal_page_last 7870
_journal_paper_doi 10.1021/ja042672l
_journal_volume 127
_journal_year 2005
_chemical_formula_moiety 'C39 H63 B F4 Fe N2 O'
_chemical_formula_sum 'C39 H63 B F4 Fe N2 O'
_chemical_formula_weight 718.57
_chemical_name_common 3
_chemical_name_systematic
; 
 ? 
;
_space_group_IT_number 2
_symmetry_cell_setting triclinic
_symmetry_space_group_name_Hall '-P 1'
_symmetry_space_group_name_H-M 'P -1'
_atom_sites_solution_hydrogens geom
_atom_sites_solution_primary direct
_atom_sites_solution_secondary difmap
_audit_creation_method SHELXL-97
_cell_angle_alpha 107.879(2)
_cell_angle_beta 103.667(2)
_cell_angle_gamma 91.076(2)
_cell_formula_units_Z 2
_cell_length_a 10.0195(11)
_cell_length_b 12.4908(13)
_cell_length_c 18.648(2)
_cell_measurement_reflns_used 6059
_cell_measurement_temperature 193(2)
_cell_measurement_theta_max 28.106
_cell_measurement_theta_min 2.373
_cell_volume 2147.7(4)
_computing_cell_refinement 'Bruker SMART'
_computing_data_collection 'Bruker SMART'
_computing_data_reduction 'Bruker SAINT'
_computing_molecular_graphics 'Bruker SHELXTL'
_computing_publication_material 'Bruker SHELXTL'
_computing_structure_refinement 'SHELXL-97 (Sheldrick, 1997)'
_computing_structure_solution 'SHELXS-97 (Sheldrick, 1990)'
_diffrn_ambient_temperature 193(2)
_diffrn_measured_fraction_theta_full 0.963
_diffrn_measured_fraction_theta_max 0.963
_diffrn_measurement_device_type 'CCD area detector'
_diffrn_measurement_method 'omega scans'
_diffrn_radiation_monochromator graphite
_diffrn_radiation_source 'fine-focus sealed tube'
_diffrn_radiation_type MoK\a
_diffrn_radiation_wavelength 0.71073
_diffrn_reflns_av_R_equivalents 0.0167
_diffrn_reflns_av_sigmaI/netI 0.0235
_diffrn_reflns_limit_h_max 13
_diffrn_reflns_limit_h_min -13
_diffrn_reflns_limit_k_max 16
_diffrn_reflns_limit_k_min -16
_diffrn_reflns_limit_l_max 24
_diffrn_reflns_limit_l_min -24
_diffrn_reflns_number 26218
_diffrn_reflns_theta_full 28.33
_diffrn_reflns_theta_max 28.33
_diffrn_reflns_theta_min 1.19
_exptl_absorpt_coefficient_mu 0.397
_exptl_absorpt_correction_T_max 0.924
_exptl_absorpt_correction_T_min 0.819
_exptl_absorpt_correction_type empirical
_exptl_absorpt_process_details SADABS
_exptl_crystal_colour Orange
_exptl_crystal_density_diffrn 1.111
_exptl_crystal_description Plate
_exptl_crystal_F_000 772
_exptl_crystal_size_max 0.52
_exptl_crystal_size_mid 0.42
_exptl_crystal_size_min 0.20
_refine_diff_density_max 0.364
_refine_diff_density_min -0.265
_refine_diff_density_rms 0.045
_refine_ls_extinction_method none
_refine_ls_goodness_of_fit_ref 1.122
_refine_ls_hydrogen_treatment mixed
_refine_ls_matrix_type full
_refine_ls_number_parameters 449
_refine_ls_number_reflns 10321
_refine_ls_number_restraints 0
_refine_ls_restrained_S_all 1.122
_refine_ls_R_factor_all 0.0528
_refine_ls_R_factor_gt 0.0399
_refine_ls_shift/su_max 0.003
_refine_ls_shift/su_mean 0.000
_refine_ls_structure_factor_coef Fsqd
_refine_ls_weighting_details 'calc w=1/[\s^2^(Fo^2^)+(0.0703P)^2^+0.1420P] where P=(Fo^2^+2Fc^2^)/3'
_refine_ls_weighting_scheme calc
_refine_ls_wR_factor_gt 0.1157
_refine_ls_wR_factor_ref 0.1221
_reflns_number_gt 8119
_reflns_number_total 10321
_reflns_threshold_expression >2sigma(I)
_cod_data_source_file ja042672lsi20041206_123821_03.cif
_cod_data_source_block 3
_cod_database_code 4111706

loop_
_symmetry_equiv_pos_as_xyz
'x, y, z'
'-x, -y, -z'

loop_
_atom_site_label
_atom_site_type_symbol
_atom_site_fract_x
_atom_site_fract_y
_atom_site_fract_z
_atom_site_U_iso_or_equiv
_atom_site_adp_type
_atom_site_occupancy
_atom_site_symmetry_multiplicity
_atom_site_calc_flag
_atom_site_refinement_flags
Fe1 Fe 0.15151(2) 0.154273(16) 0.215769(11) 0.03285(8) Uani 1 1 d .
F15 F -0.04192(9) 0.08332(8) 0.14587(6) 0.0477(2) Uani 1 1 d .
F25 F -0.14108(14) 0.17082(13) 0.24139(8) 0.0861(4) Uani 1 1 d .
F35 F -0.21237(13) -0.01177(12) 0.17203(10) 0.0879(4) Uani 1 1 d .
F45 F -0.26663(12) 0.12218(13) 0.11715(8) 0.0797(4) Uani 1 1 d .
B15 B -0.1735(2) 0.09092(18) 0.17026(12) 0.0480(4) Uani 1 1 d .
N11 N 0.20930(13) 0.11741(10) 0.31427(7) 0.0331(3) Uani 1 1 d .
N21 N 0.16560(12) 0.32235(9) 0.26131(6) 0.0279(2) Uani 1 1 d .
O14 O 0.24978(12) 0.08228(10) 0.13117(6) 0.0469(3) Uani 1 1 d .
C11 C 0.2036(2) 0.04215(16) 0.45597(12) 0.0556(5) Uani 1 1 d .
H11D H 0.1808 0.0295 0.5012 0.083 Uiso 1 1 calc R
H11E H 0.3039 0.0469 0.4634 0.083 Uiso 1 1 calc R
H11F H 0.1600 -0.0207 0.4089 0.083 Uiso 1 1 calc R
C12 C 0.28554(18) 0.02099(13) 0.31604(9) 0.0415(4) Uani 1 1 d .
C13 C 0.19566(16) 0.38870(11) 0.21465(8) 0.0329(3) Uani 1 1 d .
C14 C 0.2769(3) 0.1681(2) 0.03261(14) 0.0804(7) Uani 1 1 d .
H14A H 0.2696 0.2424 0.0685 0.121 Uiso 1 1 calc R
H14B H 0.2368 0.1661 -0.0211 0.121 Uiso 1 1 calc R
H14C H 0.3743 0.1542 0.0391 0.121 Uiso 1 1 calc R
C21 C 0.2220(3) 0.2468(2) 0.52448(12) 0.0882(9) Uani 1 1 d .
H21A H 0.1789 0.3171 0.5264 0.132 Uiso 1 1 calc R
H21B H 0.3202 0.2592 0.5272 0.132 Uiso 1 1 calc R
H21C H 0.2122 0.2233 0.5687 0.132 Uiso 1 1 calc R
C22 C 0.2200(2) -0.08908(15) 0.27553(11) 0.0572(5) Uani 1 1 d .
C23 C 0.08940(17) 0.40986(13) 0.15731(9) 0.0390(3) Uani 1 1 d .
C24 C 0.2009(2) 0.0789(2) 0.04989(11) 0.0616(5) Uani 1 1 d .
H24A H 0.1012 0.0892 0.0387 0.074 Uiso 1 1 calc R
H24B H 0.2124 0.0037 0.0152 0.074 Uiso 1 1 calc R
C31 C -0.0058(3) 0.1412(3) 0.43681(18) 0.0902(9) Uani 1 1 d .
H31A H -0.0492 0.0820 0.3876 0.135 Uiso 1 1 calc R
H31B H -0.0424 0.2131 0.4360 0.135 Uiso 1 1 calc R
H31C H -0.0258 0.1209 0.4802 0.135 Uiso 1 1 calc R
C32 C 0.2982(3) -0.18034(17) 0.27568(14) 0.0802(8) Uani 1 1 d .
H32 H 0.2551 -0.2551 0.2491 0.096 Uiso 1 1 calc R
C33 C 0.1246(2) 0.47605(16) 0.11489(11) 0.0547(5) Uani 1 1 d .
H33 H 0.0543 0.4919 0.0765 0.066 Uiso 1 1 calc R
C34 C 0.3917(2) 0.0550(2) 0.15224(13) 0.0646(5) Uani 1 1 d .
H34A H 0.4180 0.0643 0.2086 0.077 Uiso 1 1 calc R
H34B H 0.4534 0.1095 0.1431 0.077 Uiso 1 1 calc R
C41 C 0.1503(2) 0.15305(16) 0.44713(11) 0.0497(4) Uani 1 1 d .
C42 C 0.4353(3) -0.1645(2) 0.31324(15) 0.0892(9) Uani 1 1 d .
H42 H 0.4862 -0.2278 0.3134 0.107 Uiso 1 1 calc R
C43 C 0.2585(2) 0.51861(18) 0.12749(13) 0.0645(6) Uani 1 1 d .
H43 H 0.2795 0.5670 0.1002 0.077 Uiso 1 1 calc R
C44 C 0.4137(3) -0.0619(3) 0.1079(2) 0.1123(11) Uani 1 1 d .
H44A H 0.3451 -0.1160 0.1112 0.168 Uiso 1 1 calc R
H44B H 0.5066 -0.0786 0.1302 0.168 Uiso 1 1 calc R
H44C H 0.4039 -0.0679 0.0532 0.168 Uiso 1 1 calc R
C51 C 0.17113(15) 0.18610(12) 0.37573(8) 0.0331(3) Uani 1 1 d .
C52 C 0.4996(2) -0.05700(18) 0.35079(13) 0.0684(6) Uani 1 1 d .
H52 H 0.5952 -0.0469 0.3761 0.082 Uiso 1 1 calc R
C53 C 0.3615(2) 0.49113(17) 0.17947(12) 0.0576(5) Uani 1 1 d .
H53 H 0.4542 0.5184 0.1861 0.069 Uiso 1 1 calc R
C61 C 0.13494(15) 0.29475(12) 0.37815(8) 0.0331(3) Uani 1 1 d .
H61 H 0.0962 0.3295 0.4205 0.040 Uiso 1 1 calc R
C62 C 0.42731(19) 0.03771(15) 0.35245(10) 0.0479(4) Uani 1 1 d .
C63 C 0.33434(17) 0.42418(14) 0.22309(10) 0.0423(4) Uani 1 1 d .
C71 C 0.14300(14) 0.36429(11) 0.33190(8) 0.0286(3) Uani 1 1 d .
C72 C 0.0689(2) -0.11210(15) 0.23318(13) 0.0656(6) Uani 1 1 d .
H72 H 0.0288 -0.0379 0.2416 0.079 Uiso 1 1 calc R
C73 C -0.06086(18) 0.36665(15) 0.13972(10) 0.0456(4) Uani 1 1 d .
H73 H -0.0705 0.3263 0.1773 0.055 Uiso 1 1 calc R
C81 C 0.10913(18) 0.48743(12) 0.36900(9) 0.0379(3) Uani 1 1 d .
C82 C -0.0122(3) -0.1862(3) 0.2633(2) 0.1119(12) Uani 1 1 d .
H82A H 0.0210 -0.2613 0.2526 0.168 Uiso 1 1 calc R
H82B H -0.1105 -0.1931 0.2370 0.168 Uiso 1 1 calc R
H82C H 0.0008 -0.1515 0.3196 0.168 Uiso 1 1 calc R
C83 C -0.1558(2) 0.46308(19) 0.14792(14) 0.0651(5) Uani 1 1 d .
H83A H -0.1251 0.5181 0.2004 0.098 Uiso 1 1 calc R
H83B H -0.2509 0.4319 0.1393 0.098 Uiso 1 1 calc R
H83C H -0.1519 0.5005 0.1093 0.098 Uiso 1 1 calc R
C91 C 0.1821(2) 0.53273(15) 0.45687(10) 0.0595(5) Uani 1 1 d .
H91A H 0.1630 0.6112 0.4785 0.089 Uiso 1 1 calc R
H91B H 0.2819 0.5295 0.4641 0.089 Uiso 1 1 calc R
H91C H 0.1477 0.4862 0.4838 0.089 Uiso 1 1 calc R
C92 C 0.0519(3) -0.1667(2) 0.14453(15) 0.0906(9) Uani 1 1 d .
H92A H 0.0938 -0.1140 0.1247 0.136 Uiso 1 1 calc R
H92B H -0.0465 -0.1840 0.1179 0.136 Uiso 1 1 calc R
H92C H 0.0975 -0.2365 0.1350 0.136 Uiso 1 1 calc R
C93 C -0.1098(2) 0.28299(19) 0.05668(12) 0.0661(6) Uani 1 1 d .
H93A H -0.1058 0.3223 0.0190 0.099 Uiso 1 1 calc R
H93B H -0.2049 0.2518 0.0478 0.099 Uiso 1 1 calc R
H93C H -0.0498 0.2215 0.0502 0.099 Uiso 1 1 calc R
C101 C -0.0487(2) 0.47816(16) 0.35842(13) 0.0570(5) Uani 1 1 d .
H10A H -0.0780 0.5537 0.3783 0.085 Uiso 1 1 calc R
H10B H -0.0731 0.4303 0.3872 0.085 Uiso 1 1 calc R
H10C H -0.0951 0.4446 0.3030 0.085 Uiso 1 1 calc R
C102 C 0.50644(18) 0.15479(16) 0.39375(12) 0.0532(5) Uani 1 1 d .
H102 H 0.4401 0.2126 0.3891 0.064 Uiso 1 1 calc R
C103 C 0.45249(18) 0.39045(18) 0.27607(12) 0.0560(5) Uani 1 1 d .
H103 H 0.4192 0.3182 0.2816 0.067 Uiso 1 1 calc R
C111 C 0.1472(2) 0.57845(13) 0.33553(10) 0.0477(4) Uani 1 1 d .
H11A H 0.0967 0.5584 0.2806 0.072 Uiso 1 1 calc R
H11B H 0.2467 0.5834 0.3398 0.072 Uiso 1 1 calc R
H11C H 0.1225 0.6516 0.3648 0.072 Uiso 1 1 calc R
C112 C 0.6218(3) 0.1751(3) 0.35853(16) 0.0924(9) Uani 1 1 d .
H11J H 0.6874 0.1185 0.3617 0.139 Uiso 1 1 calc R
H11K H 0.6693 0.2508 0.3872 0.139 Uiso 1 1 calc R
H11L H 0.5834 0.1690 0.3038 0.139 Uiso 1 1 calc R
C113 C 0.4959(3) 0.4754(3) 0.35693(16) 0.1086(11) Uani 1 1 d .
H11G H 0.5287 0.5480 0.3539 0.163 Uiso 1 1 calc R
H11H H 0.5704 0.4481 0.3893 0.163 Uiso 1 1 calc R
H11I H 0.4170 0.4854 0.3801 0.163 Uiso 1 1 calc R
C122 C 0.5701(3) 0.1748(2) 0.48041(14) 0.0853(8) Uani 1 1 d .
H12A H 0.6418 0.1236 0.4864 0.128 Uiso 1 1 calc R
H12B H 0.4982 0.1603 0.5049 0.128 Uiso 1 1 calc R
H12C H 0.6110 0.2532 0.5055 0.128 Uiso 1 1 calc R
C123 C 0.5762(2) 0.3664(2) 0.24061(17) 0.0794(7) Uani 1 1 d .
H12D H 0.5446 0.3165 0.1866 0.119 Uiso 1 1 calc R
H12E H 0.6424 0.3296 0.2708 0.119 Uiso 1 1 calc R
H12F H 0.6209 0.4376 0.2418 0.119 Uiso 1 1 calc R

loop_
_atom_site_aniso_label
_atom_site_aniso_U_11
_atom_site_aniso_U_22
_atom_site_aniso_U_33
_atom_site_aniso_U_23
_atom_site_aniso_U_13
_atom_site_aniso_U_12
Fe1 0.04143(13) 0.02615(11) 0.02746(12) 0.00631(8) 0.00516(9) 0.00339(8)
F15 0.0379(5) 0.0512(6) 0.0489(6) 0.0122(4) 0.0066(4) 0.0013(4)
F25 0.0783(9) 0.1037(11) 0.0561(7) -0.0089(7) 0.0268(7) -0.0171(8)
F35 0.0596(8) 0.0706(8) 0.1406(13) 0.0478(9) 0.0219(8) -0.0102(6)
F45 0.0442(6) 0.1149(11) 0.0863(9) 0.0482(8) 0.0066(6) 0.0165(7)
B15 0.0376(10) 0.0522(11) 0.0485(11) 0.0124(9) 0.0059(8) -0.0022(8)
N11 0.0353(6) 0.0277(6) 0.0349(6) 0.0117(5) 0.0038(5) 0.0044(5)
N21 0.0298(6) 0.0265(5) 0.0272(6) 0.0082(4) 0.0076(5) 0.0013(4)
O14 0.0451(6) 0.0548(7) 0.0354(6) 0.0065(5) 0.0104(5) 0.0117(5)
C11 0.0664(12) 0.0554(11) 0.0599(11) 0.0382(9) 0.0174(9) 0.0104(9)
C12 0.0536(10) 0.0329(7) 0.0368(8) 0.0137(6) 0.0053(7) 0.0127(7)
C13 0.0417(8) 0.0265(6) 0.0327(7) 0.0082(6) 0.0150(6) 0.0035(6)
C14 0.105(2) 0.0871(17) 0.0541(13) 0.0267(12) 0.0239(13) 0.0129(15)
C21 0.166(3) 0.0708(15) 0.0389(11) 0.0274(10) 0.0310(14) 0.0440(16)
C22 0.0785(13) 0.0344(8) 0.0477(10) 0.0136(7) -0.0057(9) 0.0094(8)
C23 0.0516(9) 0.0349(8) 0.0344(8) 0.0139(6) 0.0144(7) 0.0063(7)
C24 0.0606(12) 0.0803(14) 0.0358(9) 0.0079(9) 0.0106(8) 0.0152(10)
C31 0.0748(16) 0.122(2) 0.137(2) 0.103(2) 0.0625(16) 0.0416(15)
C32 0.117(2) 0.0359(10) 0.0648(14) 0.0093(9) -0.0117(13) 0.0231(11)
C33 0.0748(13) 0.0521(10) 0.0466(10) 0.0276(8) 0.0176(9) 0.0088(9)
C34 0.0496(11) 0.0792(14) 0.0563(12) 0.0117(11) 0.0101(9) 0.0125(10)
C41 0.0616(11) 0.0548(10) 0.0514(10) 0.0354(9) 0.0242(9) 0.0179(8)
C42 0.118(2) 0.0554(13) 0.0770(16) 0.0162(11) -0.0045(15) 0.0492(14)
C43 0.0833(15) 0.0627(12) 0.0664(13) 0.0364(11) 0.0343(12) 0.0003(11)
C44 0.0759(18) 0.091(2) 0.140(3) 0.0010(19) 0.0174(18) 0.0393(15)
C51 0.0319(7) 0.0354(7) 0.0328(7) 0.0148(6) 0.0048(6) 0.0018(6)
C52 0.0742(14) 0.0626(13) 0.0616(13) 0.0196(10) 0.0026(11) 0.0361(11)
C53 0.0576(11) 0.0585(11) 0.0669(12) 0.0245(10) 0.0299(10) -0.0064(9)
C61 0.0370(8) 0.0336(7) 0.0308(7) 0.0118(6) 0.0106(6) 0.0050(6)
C62 0.0528(10) 0.0483(9) 0.0445(9) 0.0195(8) 0.0085(8) 0.0205(8)
C63 0.0437(9) 0.0403(8) 0.0450(9) 0.0123(7) 0.0173(7) 0.0003(7)
C71 0.0280(7) 0.0265(6) 0.0303(7) 0.0080(5) 0.0070(5) 0.0018(5)
C72 0.0795(14) 0.0338(9) 0.0662(13) 0.0184(9) -0.0161(11) -0.0065(9)
C73 0.0467(9) 0.0480(9) 0.0413(9) 0.0208(7) 0.0011(7) 0.0034(7)
C81 0.0545(9) 0.0286(7) 0.0307(7) 0.0065(6) 0.0147(7) 0.0081(6)
C82 0.111(2) 0.0843(19) 0.129(3) 0.0639(19) -0.026(2) -0.0418(17)
C83 0.0544(12) 0.0725(14) 0.0743(14) 0.0365(12) 0.0094(10) 0.0185(10)
C91 0.0995(16) 0.0377(9) 0.0341(9) 0.0022(7) 0.0163(10) -0.0002(9)
C92 0.110(2) 0.0542(13) 0.0711(16) 0.0057(11) -0.0273(14) 0.0089(13)
C93 0.0739(14) 0.0636(13) 0.0480(11) 0.0170(10) -0.0064(10) -0.0039(10)
C101 0.0635(12) 0.0499(10) 0.0696(12) 0.0196(9) 0.0374(10) 0.0251(9)
C102 0.0371(9) 0.0567(11) 0.0717(13) 0.0339(10) 0.0068(8) 0.0107(8)
C103 0.0374(9) 0.0650(12) 0.0670(12) 0.0240(10) 0.0126(8) -0.0022(8)
C111 0.0767(12) 0.0254(7) 0.0432(9) 0.0096(6) 0.0212(8) 0.0076(7)
C112 0.0626(15) 0.133(3) 0.0785(17) 0.0325(17) 0.0149(13) -0.0178(15)
C113 0.0759(18) 0.145(3) 0.0668(16) 0.0027(17) -0.0133(13) 0.0291(18)
C122 0.107(2) 0.0704(15) 0.0658(15) 0.0141(12) 0.0100(14) -0.0206(14)
C123 0.0491(12) 0.0951(18) 0.1034(19) 0.0362(15) 0.0310(12) 0.0098(12)

loop_
_atom_type_symbol
_atom_type_description
_atom_type_scat_dispersion_real
_atom_type_scat_dispersion_imag
_atom_type_scat_source
C C 0.0033 0.0016 'International Tables Vol C Tables 4.2.6.8 and 6.1.1.4'
H H 0.0000 0.0000 'International Tables Vol C Tables 4.2.6.8 and 6.1.1.4'
B B 0.0013 0.0007 'International Tables Vol C Tables 4.2.6.8 and 6.1.1.4'
F F 0.0171 0.0103 'International Tables Vol C Tables 4.2.6.8 and 6.1.1.4'
Fe Fe 0.3463 0.8444 'International Tables Vol C Tables 4.2.6.8 and 6.1.1.4'
N N 0.0061 0.0033 'International Tables Vol C Tables 4.2.6.8 and 6.1.1.4'
O O 0.0106 0.0060 'International Tables Vol C Tables 4.2.6.8 and 6.1.1.4'

loop_
_geom_angle_atom_site_label_1
_geom_angle_atom_site_label_2
_geom_angle_atom_site_label_3
_geom_angle
N11 Fe1 N21 98.52(5)
N11 Fe1 O14 116.72(5)
N21 Fe1 O14 119.71(5)
N11 Fe1 F15 115.69(5)
N21 Fe1 F15 113.70(4)
O14 Fe1 F15 93.80(4)
B15 F15 Fe1 126.34(10)
F35 B15 F45 111.57(17)
F35 B15 F25 113.13(19)
F45 B15 F25 112.52(18)
F35 B15 F15 107.61(16)
F45 B15 F15 107.22(16)
F25 B15 F15 104.21(14)
C51 N11 C12 124.41(12)
C51 N11 Fe1 115.78(9)
C12 N11 Fe1 119.80(10)
C71 N21 C13 125.26(11)
C71 N21 Fe1 117.01(9)
C13 N21 Fe1 117.71(9)
C34 O14 C24 114.27(14)
C34 O14 Fe1 120.23(11)
C24 O14 Fe1 123.95(11)
C62 C12 C22 120.37(15)
C62 C12 N11 119.61(14)
C22 C12 N11 119.79(15)
C63 C13 C23 120.38(14)
C63 C13 N21 118.68(13)
C23 C13 N21 120.74(13)
C32 C22 C12 118.4(2)
C32 C22 C72 118.87(18)
C12 C22 C72 122.75(16)
C33 C23 C13 118.06(16)
C33 C23 C73 117.96(15)
C13 C23 C73 123.97(14)
O14 C24 C14 112.24(17)
C42 C32 C22 121.4(2)
C43 C33 C23 121.50(18)
O14 C34 C44 113.70(19)
C31 C41 C11 107.08(16)
C31 C41 C21 110.7(2)
C11 C41 C21 105.83(16)
C31 C41 C51 105.43(15)
C11 C41 C51 117.40(15)
C21 C41 C51 110.38(15)
C32 C42 C52 120.05(19)
C53 C43 C33 119.71(17)
N11 C51 C61 121.43(13)
N11 C51 C41 125.47(13)
C61 C51 C41 112.93(13)
C42 C52 C62 121.3(2)
C43 C53 C63 121.90(18)
C51 C61 C71 134.48(13)
C52 C62 C12 118.44(18)
C52 C62 C102 118.42(17)
C12 C62 C102 123.14(14)
C53 C63 C13 118.03(16)
C53 C63 C103 119.76(16)
C13 C63 C103 122.21(15)
N21 C71 C61 121.30(12)
N21 C71 C81 125.61(12)
C61 C71 C81 112.83(12)
C22 C72 C82 112.89(18)
C22 C72 C92 110.1(2)
C82 C72 C92 110.2(2)
C23 C73 C93 110.77(16)
C23 C73 C83 112.25(15)
C93 C73 C83 108.35(16)
C111 C81 C101 108.32(14)
C111 C81 C91 105.23(14)
C101 C81 C91 109.28(15)
C111 C81 C71 117.97(13)
C101 C81 C71 105.08(13)
C91 C81 C71 110.79(13)
C112 C102 C62 112.8(2)
C112 C102 C122 107.31(19)
C62 C102 C122 112.39(16)
C63 C103 C113 112.93(19)
C63 C103 C123 111.82(18)
C113 C103 C123 110.7(2)

loop_
_geom_bond_atom_site_label_1
_geom_bond_atom_site_label_2
_geom_bond_distance
Fe1 N11 1.9870(12)
Fe1 N21 1.9965(11)
Fe1 O14 2.0404(11)
Fe1 F15 2.0672(10)
F15 B15 1.488(2)
F25 B15 1.354(2)
F35 B15 1.346(2)
F45 B15 1.349(2)
N11 C51 1.3459(19)
N11 C12 1.4430(18)
N21 C71 1.3344(18)
N21 C13 1.4463(18)
O14 C34 1.459(2)
O14 C24 1.466(2)
C11 C41 1.535(2)
C12 C62 1.403(2)
C12 C22 1.409(2)
C13 C63 1.408(2)
C13 C23 1.412(2)
C14 C24 1.493(3)
C21 C41 1.552(3)
C22 C32 1.395(3)
C22 C72 1.510(3)
C23 C33 1.399(2)
C23 C73 1.514(2)
C31 C41 1.529(3)
C32 C42 1.367(4)
C33 C43 1.373(3)
C34 C44 1.490(3)
C41 C51 1.566(2)
C42 C52 1.373(3)
C43 C53 1.366(3)
C51 C61 1.401(2)
C52 C62 1.395(2)
C53 C63 1.396(2)
C61 C71 1.4125(19)
C62 C102 1.529(3)
C63 C103 1.509(3)
C71 C81 1.5610(19)
C72 C82 1.529(3)
C72 C92 1.548(3)
C73 C93 1.536(3)
C73 C83 1.542(3)
C81 C111 1.536(2)
C81 C101 1.544(3)
C81 C91 1.546(2)
C102 C112 1.510(3)
C102 C122 1.530(3)
C103 C113 1.510(3)
C103 C123 1.531(3)
